data_7701688
loop_
_publ_author_name
'Chen, Xiao'
'Gamer, Michael T.'
'Roesky, Peter W.'

_publ_section_title
;
 Synthesis and structural characterization of arsinoamides - early
 transition metal (Zr and Hf) and main group metal (Al, In, Sn, and Pb)
 complexes.
;
_journal_issue 40
_journal_name_full 'Dalton transactions (Cambridge, England : 2003)'
_journal_page_first 15207
_journal_page_last 15211
_journal_paper_doi 10.1039/c9dt03472b
_journal_volume 48
_journal_year 2019
_chemical_formula_moiety '2(C48 H54 As2 N2 Sn), C5 H12'
_chemical_formula_sum 'C101 H120 As4 N4 Sn2'
_chemical_formula_weight 1927.06
_space_group_crystal_system tetragonal
_space_group_IT_number 88
_space_group_name_Hall '-I 4ad'
_space_group_name_H-M_alt 'I 41/a :2'
_atom_sites_solution_hydrogens geom
_atom_sites_solution_primary dual
_audit_creation_date 2019-03-07
_audit_creation_method
;
Olex2 1.2
(compiled 2018.05.29 svn.r3508 for OlexSys, GUI svn.r5506)
;
_audit_update_record
;
2019-08-26 deposited with the CCDC.	2019-09-16 downloaded from the CCDC.
;
_cell_angle_alpha 90
_cell_angle_beta 90
_cell_angle_gamma 90
_cell_formula_units_Z 8
_cell_length_a 23.6642(5)
_cell_length_b 23.6642(5)
_cell_length_c 31.7406(8)
_cell_measurement_reflns_used 41855
_cell_measurement_temperature 100
_cell_measurement_theta_max 29.54
_cell_measurement_theta_min 2.03
_cell_volume 17774.6(7)
_computing_cell_refinement
;
X-Area Recipe 1.33.0.0 (STOE, 2015)
PLATON (A.L.Spek, 2009)
;
_computing_data_collection 'X-Area Pilatus3_SV 1.31.150.0 (STOE, 2018)'
_computing_data_reduction
;
X-Area Integrate 1.73.1.0 (STOE, 2018)
X-Area LANA 1.73.2.0 (STOE, 2018)
PLATON (A.L.Spek, 2009)
;
_computing_molecular_graphics 'Diamond 4, Olex2 (Dolomanov et al., 2009)'
_computing_publication_material
;
STOE & Cie GmbH, X-Area, software package for collecting single-crystal or
multi-domain crystal data on STOE area-detector diffractometers, for image 
processing, for the correction and scaling of reflection intensities and 
for outlier rejection, version 1.84, Darmstadt 2018
MS Word (Microsoft)
Olex2 (Dolomanov et al., 2009)
;
_computing_structure_refinement 'SHELXL-2018/3 (Sheldrick, 2015)'
_computing_structure_solution 'SHELXS-2018/3 (Sheldrick, 2015)'
_diffrn_ambient_temperature 100
_diffrn_detector Pilatus200K
_diffrn_detector_area_resol_mean 5.81
_diffrn_detector_type 'DECTRIS PILATUS 200K'
_diffrn_measured_fraction_theta_full 0.999
_diffrn_measured_fraction_theta_max 0.937
_diffrn_measurement_details
;
 819 frames, detector distance = 60 mm
;
_diffrn_measurement_device 'Eulerian 4-circle diffractometer'
_diffrn_measurement_device_type 'STOE STADIVARI'
_diffrn_measurement_method 'rotation method, \w scans'
_diffrn_radiation_collimation '0.5 mm diameter, monocapillary'
_diffrn_radiation_monochromator 'plane graphite'
_diffrn_radiation_polarisn_norm 0
_diffrn_radiation_type MoK\a
_diffrn_radiation_wavelength 0.71073
_diffrn_reflns_av_unetI/netI 0.0903
_diffrn_reflns_Laue_measured_fraction_full 0.999
_diffrn_reflns_Laue_measured_fraction_max 0.937
_diffrn_reflns_limit_h_max 32
_diffrn_reflns_limit_h_min -32
_diffrn_reflns_limit_k_max 32
_diffrn_reflns_limit_k_min -32
_diffrn_reflns_limit_l_max 44
_diffrn_reflns_limit_l_min -43
_diffrn_reflns_number 114872
_diffrn_reflns_point_group_measured_fraction_full 0.999
_diffrn_reflns_point_group_measured_fraction_max 0.937
_diffrn_reflns_theta_full 26.000
_diffrn_reflns_theta_max 29.725
_diffrn_reflns_theta_min 2.108
_diffrn_source 'Mo Genix 3D HF'
_diffrn_source_current 1.000
_diffrn_source_power 0.050
_diffrn_source_voltage 50
_exptl_absorpt_coefficient_mu 2.089
_exptl_absorpt_correction_T_max 0.7968
_exptl_absorpt_correction_T_min 0.6515
_exptl_absorpt_correction_type integration
_exptl_absorpt_process_details
;
STOE X-Red32, absorption correction by Gaussian integration, analogous to
P. Coppens, "The Evaluation of Absorption and Extinction in Single-Crystal
Structure Analysis", published in: F. R. Ahmed (Editor), "Crystallographic
Computing", Munksgaard, Copenhagen (1970), 255 - 270.
;
_exptl_crystal_colour orange
_exptl_crystal_colour_primary orange
_exptl_crystal_density_diffrn 1.440
_exptl_crystal_description needle
_exptl_crystal_F_000 7888
_exptl_crystal_size_max 0.4
_exptl_crystal_size_mid 0.215
_exptl_crystal_size_min 0.067
_refine_diff_density_max 0.816
_refine_diff_density_min -0.816
_refine_diff_density_rms 0.148
_refine_ls_extinction_method none
_refine_ls_goodness_of_fit_ref 0.985
_refine_ls_hydrogen_treatment constr
_refine_ls_matrix_type full
_refine_ls_number_parameters 537
_refine_ls_number_reflns 114872
_refine_ls_number_restraints 24
_refine_ls_restrained_S_all 0.985
_refine_ls_R_factor_all 0.1052
_refine_ls_R_factor_gt 0.0539
_refine_ls_shift/su_max 0.002
_refine_ls_shift/su_mean 0.000
_refine_ls_structure_factor_coef Fsqd
_refine_ls_weighting_details 'w=1/[\s^2^(Fo^2^)+(0.0622P)^2^] where P=(Fo^2^+2Fc^2^)/3'
_refine_ls_weighting_scheme calc
_refine_ls_wR_factor_gt 0.1158
_refine_ls_wR_factor_ref 0.1352
_reflns_Friedel_coverage 0.000
_reflns_number_gt 71631
_reflns_number_total 114872
_reflns_threshold_expression 'I > 2\s(I)'
_cod_data_source_file c9dt03472b2.cif
_cod_data_source_block xcd160
_cod_original_cell_volume 17774.6(9)
_cod_original_sg_symbol_H-M 'I 41/a'
_cod_database_code 7701688
_shelx_shelxl_version_number 2018/3
_shelx_space_group_comment
;
The symmetry employed for this shelxl refinement is uniquely defined
by the following loop, which should always be used as a source of
symmetry information in preference to the above space-group names.
They are only intended as comments.
;
_shelx_estimated_absorpt_t_max 0.873
_shelx_estimated_absorpt_t_min 0.489
_olex2_refinement_description
;
1. Fixed Uiso
 At 1.2 times of:
  All C(H) groups, All C(H,H) groups
 At 1.5 times of:
  All C(H,H,H) groups
2. Uiso/Uaniso restraints and constraints
C53_1 \\sim C52_1 \\sim C51_1 \\sim C50_1 \\sim C49_1: within 2A with sigma of
0.002 and sigma for terminal atoms of 0.004
3. Others
 Fixed Sof: C49(0.5) H49A(0.5) H49B(0.5) H49C(0.5) C50(0.5) H50A(0.5)
 H50B(0.5) C51(0.5) H51A(0.5) H51B(0.5) C52(0.5) H52A(0.5) H52B(0.5) C53(0.5)
 H53A(0.5) H53B(0.5) H53C(0.5)
4.a Secondary CH2 refined with riding coordinates:
 C50(H50A,H50B), C51(H51A,H51B), C52(H52A,H52B)
4.b Aromatic/amide H refined with riding coordinates:
 C3(H3), C5(H5), C12(H12), C14(H14), C20(H20), C21(H21), C22(H22), C23(H23),
 C24(H24), C26(H26), C27(H27), C28(H28), C29(H29), C30(H30), C33(H33), C35(H35),
  C42(H42), C44(H44)
4.c Idealised Me refined as rotating group:
 C7(H7A,H7B,H7C), C8(H8A,H8B,H8C), C9(H9A,H9B,H9C), C16(H16A,H16B,H16C),
 C17(H17A,H17B,H17C), C18(H18A,H18B,H18C), C37(H37A,H37B,H37C), C38(H38A,H38B,
 H38C), C39(H39A,H39B,H39C), C46(H46A,H46B,H46C), C47(H47A,H47B,H47C), C48(H48A,
 H48B,H48C), C49(H49A,H49B,H49C), C53(H53A,H53B,H53C)
;
_olex2_submission_special_instructions 'No special instructions were received'

loop_
_space_group_symop_operation_xyz
'x, y, z'
'-x+1/2, -y, z+1/2'
'-y+3/4, x+1/4, z+1/4'
'y+3/4, -x+3/4, z+3/4'
'x+1/2, y+1/2, z+1/2'
'-x+1, -y+1/2, z+1'
'-y+5/4, x+3/4, z+3/4'
'y+5/4, -x+5/4, z+5/4'
'-x, -y, -z'
'x-1/2, y, -z-1/2'
'y-3/4, -x-1/4, -z-1/4'
'-y-3/4, x-3/4, -z-3/4'
'-x+1/2, -y+1/2, -z+1/2'
'x, y+1/2, -z'
'y-1/4, -x+1/4, -z+1/4'
'-y-1/4, x-1/4, -z-1/4'

loop_
_atom_site_label
_atom_site_type_symbol
_atom_site_fract_x
_atom_site_fract_y
_atom_site_fract_z
_atom_site_U_iso_or_equiv
_atom_site_adp_type
_atom_site_occupancy
_atom_site_site_symmetry_order
_atom_site_calc_flag
_atom_site_refinement_flags_posn
_atom_site_refinement_flags_adp
_atom_site_refinement_flags_occupancy
_atom_site_disorder_assembly
_atom_site_disorder_group
Sn Sn 0.25963(2) 0.51210(2) 0.44176(2) 0.01699(10) Uani 1 1 d . . . . .
As1 As 0.36302(2) 0.41746(2) 0.41893(2) 0.01530(13) Uani 1 1 d . . . . .
As2 As 0.12048(2) 0.49634(2) 0.47600(2) 0.01591(13) Uani 1 1 d . . . . .
N1 N 0.28882(18) 0.44113(18) 0.40728(12) 0.0166(10) Uani 1 1 d . . . . .
N2 N 0.19565(18) 0.47070(18) 0.47659(13) 0.0173(10) Uani 1 1 d . . . . .
C1 C 0.4034(2) 0.4008(2) 0.36515(15) 0.0156(11) Uani 1 1 d . . . . .
C2 C 0.3827(2) 0.3997(2) 0.32342(16) 0.0167(11) Uani 1 1 d . . . . .
C3 C 0.4193(2) 0.3848(2) 0.29068(16) 0.0175(11) Uani 1 1 d . . . . .
H3 H 0.405594 0.385693 0.262551 0.021 Uiso 1 1 calc R . . . .
C4 C 0.4749(2) 0.3686(2) 0.29774(16) 0.0194(12) Uani 1 1 d . . . . .
C5 C 0.4942(2) 0.3678(2) 0.33877(16) 0.0196(12) Uani 1 1 d . . . . .
H5 H 0.531825 0.355968 0.344308 0.024 Uiso 1 1 calc R . . . .
C6 C 0.4596(2) 0.3841(2) 0.37234(16) 0.0177(11) Uani 1 1 d . . . . .
C7 C 0.4862(2) 0.3844(2) 0.41596(15) 0.0226(13) Uani 1 1 d . . . . .
H7A H 0.489108 0.423375 0.426141 0.034 Uiso 1 1 calc GR . . . .
H7B H 0.524034 0.367602 0.414521 0.034 Uiso 1 1 calc GR . . . .
H7C H 0.462658 0.362368 0.435330 0.034 Uiso 1 1 calc GR . . . .
C8 C 0.5133(2) 0.3512(3) 0.26210(16) 0.0255(13) Uani 1 1 d . . . . .
H8A H 0.513680 0.309898 0.259834 0.038 Uiso 1 1 calc GR . . . .
H8B H 0.551673 0.364854 0.267645 0.038 Uiso 1 1 calc GR . . . .
H8C H 0.499470 0.367514 0.235655 0.038 Uiso 1 1 calc GR . . . .
C9 C 0.3221(2) 0.4133(2) 0.31193(15) 0.0204(12) Uani 1 1 d . . . . .
H9A H 0.298440 0.379871 0.316672 0.031 Uiso 1 1 calc GR . . . .
H9B H 0.320106 0.424193 0.282186 0.031 Uiso 1 1 calc GR . . . .
H9C H 0.308511 0.444494 0.329497 0.031 Uiso 1 1 calc GR . . . .
C10 C 0.3945(2) 0.4933(2) 0.43160(15) 0.0165(11) Uani 1 1 d . . . . .
C11 C 0.4156(2) 0.5014(2) 0.47296(15) 0.0171(11) Uani 1 1 d . . . . .
C12 C 0.4417(2) 0.5522(2) 0.48324(16) 0.0179(12) Uani 1 1 d . . . . .
H12 H 0.455777 0.557135 0.511035 0.021 Uiso 1 1 calc R . . . .
C13 C 0.4482(2) 0.5960(2) 0.45450(16) 0.0178(11) Uani 1 1 d . . . . .
C14 C 0.4266(2) 0.5878(2) 0.41446(16) 0.0177(11) Uani 1 1 d . . . . .
H14 H 0.429720 0.617567 0.394548 0.021 Uiso 1 1 calc R . . . .
C15 C 0.4005(2) 0.5375(2) 0.40206(15) 0.0162(11) Uani 1 1 d . . . . .
C16 C 0.3804(2) 0.5334(2) 0.35718(15) 0.0197(12) Uani 1 1 d . . . . .
H16A H 0.405567 0.508366 0.341281 0.030 Uiso 1 1 calc GR . . . .
H16B H 0.380545 0.571057 0.344364 0.030 Uiso 1 1 calc GR . . . .
H16C H 0.341907 0.518070 0.356679 0.030 Uiso 1 1 calc GR . . . .
C17 C 0.4792(2) 0.6494(2) 0.46545(17) 0.0222(12) Uani 1 1 d . . . . .
H17A H 0.474995 0.657102 0.495627 0.033 Uiso 1 1 calc GR . . . .
H17B H 0.463421 0.680922 0.449234 0.033 Uiso 1 1 calc GR . . . .
H17C H 0.519332 0.645028 0.458634 0.033 Uiso 1 1 calc GR . . . .
C18 C 0.4101(2) 0.4573(2) 0.50706(16) 0.0210(12) Uani 1 1 d . . . . .
H18A H 0.371316 0.457170 0.517887 0.032 Uiso 1 1 calc GR . . . .
H18B H 0.436352 0.466005 0.530039 0.032 Uiso 1 1 calc GR . . . .
H18C H 0.419085 0.419987 0.495409 0.032 Uiso 1 1 calc GR . . . .
C19 C 0.2499(2) 0.3982(2) 0.39583(15) 0.0167(11) Uani 1 1 d . . . . .
C20 C 0.2601(2) 0.3405(2) 0.40084(16) 0.0212(12) Uani 1 1 d . . . . .
H20 H 0.294805 0.328078 0.412721 0.025 Uiso 1 1 calc R . . . .
C21 C 0.2198(3) 0.3009(2) 0.38855(17) 0.0259(13) Uani 1 1 d . . . . .
H21 H 0.227553 0.261778 0.391840 0.031 Uiso 1 1 calc R . . . .
C22 C 0.1688(3) 0.3175(2) 0.37170(17) 0.0256(13) Uani 1 1 d . . . . .
H22 H 0.141196 0.290233 0.364098 0.031 Uiso 1 1 calc R . . . .
C23 C 0.1583(2) 0.3748(2) 0.36596(16) 0.0225(12) Uani 1 1 d . . . . .
H23 H 0.123318 0.386815 0.354318 0.027 Uiso 1 1 calc R . . . .
C24 C 0.1988(2) 0.4144(2) 0.37723(15) 0.0203(12) Uani 1 1 d . . . . .
H24 H 0.191689 0.453303 0.372201 0.024 Uiso 1 1 calc R . . . .
C25 C 0.2042(2) 0.4136(2) 0.48821(15) 0.0179(11) Uani 1 1 d . . . . .
C26 C 0.1649(3) 0.3702(2) 0.48150(16) 0.0242(13) Uani 1 1 d . . . . .
H26 H 0.129288 0.378802 0.469213 0.029 Uiso 1 1 calc R . . . .
C27 C 0.1774(3) 0.3145(3) 0.49268(18) 0.0315(15) Uani 1 1 d . . . . .
H27 H 0.150015 0.285734 0.488465 0.038 Uiso 1 1 calc R . . . .
C28 C 0.2296(3) 0.3008(3) 0.50989(18) 0.0342(16) Uani 1 1 d . . . . .
H28 H 0.238289 0.262755 0.516835 0.041 Uiso 1 1 calc R . . . .
C29 C 0.2686(3) 0.3431(3) 0.51680(17) 0.0302(15) Uani 1 1 d . . . . .
H29 H 0.304488 0.334177 0.528470 0.036 Uiso 1 1 calc R . . . .
C30 C 0.2557(2) 0.3988(2) 0.50675(16) 0.0230(13) Uani 1 1 d . . . . .
H30 H 0.282540 0.427581 0.512644 0.028 Uiso 1 1 calc R . . . .
C31 C 0.1334(2) 0.5639(2) 0.44040(15) 0.0162(11) Uani 1 1 d . . . . .
C32 C 0.1604(2) 0.6137(2) 0.45342(16) 0.0195(12) Uani 1 1 d . . . . .
C33 C 0.1624(2) 0.6596(2) 0.42538(17) 0.0254(13) Uani 1 1 d . . . . .
H33 H 0.180666 0.693424 0.434003 0.030 Uiso 1 1 calc R . . . .
C34 C 0.1386(2) 0.6570(3) 0.38546(17) 0.0259(13) Uani 1 1 d . . . . .
C35 C 0.1123(2) 0.6076(2) 0.37368(17) 0.0230(13) Uani 1 1 d . . . . .
H35 H 0.095890 0.605384 0.346411 0.028 Uiso 1 1 calc R . . . .
C36 C 0.1087(2) 0.5610(2) 0.40005(16) 0.0188(12) Uani 1 1 d . . . . .
C37 C 0.0773(2) 0.5095(2) 0.38447(16) 0.0233(13) Uani 1 1 d . . . . .
H37A H 0.099429 0.475541 0.390728 0.035 Uiso 1 1 calc GR . . . .
H37B H 0.071619 0.512540 0.353968 0.035 Uiso 1 1 calc GR . . . .
H37C H 0.040581 0.507153 0.398583 0.035 Uiso 1 1 calc GR . . . .
C38 C 0.1424(3) 0.7067(3) 0.3557(2) 0.0412(17) Uani 1 1 d . . . . .
H38A H 0.180993 0.709599 0.344683 0.062 Uiso 1 1 calc GR . . . .
H38B H 0.132735 0.741481 0.370809 0.062 Uiso 1 1 calc GR . . . .
H38C H 0.115985 0.701223 0.332270 0.062 Uiso 1 1 calc GR . . . .
C39 C 0.1870(2) 0.6218(2) 0.49637(16) 0.0241(13) Uani 1 1 d . . . . .
H39A H 0.159256 0.638418 0.515615 0.036 Uiso 1 1 calc GR . . . .
H39B H 0.219699 0.646988 0.493923 0.036 Uiso 1 1 calc GR . . . .
H39C H 0.199331 0.585078 0.507375 0.036 Uiso 1 1 calc GR . . . .
C40 C 0.1017(2) 0.5318(2) 0.53127(15) 0.0177(11) Uani 1 1 d . . . . .
C41 C 0.0516(2) 0.5643(2) 0.53148(16) 0.0195(12) Uani 1 1 d . . . . .
C42 C 0.0297(2) 0.5839(2) 0.56948(16) 0.0222(13) Uani 1 1 d . . . . .
H42 H -0.003465 0.606517 0.569198 0.027 Uiso 1 1 calc R . . . .
C43 C 0.0552(2) 0.5714(2) 0.60783(17) 0.0233(13) Uani 1 1 d . . . . .
C44 C 0.1037(2) 0.5393(2) 0.60721(17) 0.0230(13) Uani 1 1 d . . . . .
H44 H 0.121456 0.530470 0.633231 0.028 Uiso 1 1 calc R . . . .
C45 C 0.1281(2) 0.5192(2) 0.56993(16) 0.0207(12) Uani 1 1 d . . . . .
C46 C 0.1809(3) 0.4844(3) 0.57296(16) 0.0260(14) Uani 1 1 d . . . . .
H46A H 0.173722 0.446595 0.561576 0.039 Uiso 1 1 calc GR . . . .
H46B H 0.192358 0.481350 0.602535 0.039 Uiso 1 1 calc GR . . . .
H46C H 0.211070 0.502600 0.556748 0.039 Uiso 1 1 calc GR . . . .
C47 C 0.0298(3) 0.5911(3) 0.64898(17) 0.0305(14) Uani 1 1 d . . . . .
H47A H 0.005641 0.561306 0.660561 0.046 Uiso 1 1 calc GR . . . .
H47B H 0.007235 0.625186 0.644054 0.046 Uiso 1 1 calc GR . . . .
H47C H 0.060168 0.599670 0.669010 0.046 Uiso 1 1 calc GR . . . .
C48 C 0.0194(2) 0.5783(2) 0.49176(16) 0.0237(13) Uani 1 1 d . . . . .
H48A H 0.040224 0.606906 0.475717 0.036 Uiso 1 1 calc GR . . . .
H48B H -0.017996 0.592919 0.499153 0.036 Uiso 1 1 calc GR . . . .
H48C H 0.015253 0.544076 0.474627 0.036 Uiso 1 1 calc GR . . . .
C49_1 C -0.0208(7) 0.2541(10) 0.5536(5) 0.073(5) Uani 0.5 1 d . U P A -1
H49A_1 H -0.045322 0.220827 0.552178 0.109 Uiso 0.5 1 calc GR . P A -1
H49B_1 H -0.043911 0.288431 0.552979 0.109 Uiso 0.5 1 calc GR . P A -1
H49C_1 H 0.001137 0.253093 0.579813 0.109 Uiso 0.5 1 calc GR . P A -1
C50_1 C 0.0195(7) 0.2541(9) 0.5160(5) 0.064(4) Uani 0.5 1 d . U P A -1
H50A_1 H 0.043540 0.288251 0.517524 0.077 Uiso 0.5 1 calc R . P A -1
H50B_1 H 0.044618 0.220742 0.518205 0.077 Uiso 0.5 1 calc R . P A -1
C51_1 C -0.0077(12) 0.2529(17) 0.4764(4) 0.061(4) Uani 0.5 1 d . U P A -1
H51A_1 H -0.033561 0.285758 0.475080 0.073 Uiso 0.5 1 calc R . P A -1
H51B_1 H -0.031441 0.218496 0.475359 0.073 Uiso 0.5 1 calc R . P A -1
C52_1 C 0.0264(7) 0.2537(8) 0.4392(5) 0.065(4) Uani 0.5 1 d . U P A -1
H52A_1 H 0.051017 0.219905 0.439221 0.078 Uiso 0.5 1 calc R . P A -1
H52B_1 H 0.051099 0.287445 0.440069 0.078 Uiso 0.5 1 calc R . P A -1
C53_1 C -0.0086(14) 0.2547(18) 0.3973(5) 0.074(6) Uani 0.5 1 d . U P A -1
H53A_1 H 0.017073 0.250673 0.373204 0.111 Uiso 0.5 1 calc GR . P A -1
H53B_1 H -0.028957 0.290639 0.395034 0.111 Uiso 0.5 1 calc GR . P A -1
H53C_1 H -0.035722 0.223419 0.397285 0.111 Uiso 0.5 1 calc GR . P A -1

loop_
_atom_site_aniso_label
_atom_site_aniso_U_11
_atom_site_aniso_U_22
_atom_site_aniso_U_33
_atom_site_aniso_U_23
_atom_site_aniso_U_13
_atom_site_aniso_U_12
Sn 0.01598(19) 0.01393(18) 0.0211(2) -0.00117(15) 0.00264(15) -0.00109(16)
As1 0.0146(3) 0.0150(3) 0.0163(3) -0.0010(2) -0.0004(2) 0.0004(2)
As2 0.0149(3) 0.0161(3) 0.0168(3) 0.0001(2) 0.0003(2) -0.0017(2)
N1 0.015(2) 0.015(2) 0.020(2) -0.0044(18) 0.0014(18) 0.0012(19)
N2 0.014(2) 0.018(2) 0.020(2) 0.0014(19) 0.0035(18) -0.0010(19)
C1 0.016(3) 0.014(3) 0.017(3) -0.002(2) 0.002(2) -0.001(2)
C2 0.016(3) 0.012(3) 0.022(3) -0.003(2) -0.001(2) 0.001(2)
C3 0.020(3) 0.017(3) 0.015(3) -0.001(2) -0.002(2) -0.002(2)
C4 0.020(3) 0.018(3) 0.020(3) -0.001(2) 0.004(2) -0.003(2)
C5 0.015(3) 0.020(3) 0.024(3) -0.004(2) -0.001(2) 0.000(2)
C6 0.019(3) 0.015(3) 0.019(3) -0.002(2) 0.000(2) 0.000(2)
C7 0.017(3) 0.030(3) 0.020(3) -0.003(2) -0.003(2) 0.003(3)
C8 0.018(3) 0.035(4) 0.024(3) -0.004(3) 0.000(2) 0.001(3)
C9 0.017(3) 0.026(3) 0.018(3) -0.003(2) -0.003(2) 0.003(2)
C10 0.016(3) 0.014(3) 0.019(3) -0.002(2) 0.001(2) 0.001(2)
C11 0.015(3) 0.023(3) 0.013(3) -0.001(2) 0.001(2) 0.006(2)
C12 0.014(3) 0.022(3) 0.017(3) -0.003(2) 0.000(2) 0.001(2)
C13 0.012(3) 0.019(3) 0.022(3) -0.007(2) 0.003(2) 0.002(2)
C14 0.015(3) 0.016(3) 0.022(3) 0.001(2) 0.004(2) 0.003(2)
C15 0.012(3) 0.019(3) 0.018(3) -0.002(2) 0.003(2) 0.004(2)
C16 0.020(3) 0.019(3) 0.020(3) 0.001(2) -0.002(2) -0.001(2)
C17 0.021(3) 0.020(3) 0.026(3) -0.002(2) 0.000(2) -0.002(2)
C18 0.021(3) 0.024(3) 0.019(3) 0.000(2) -0.001(2) -0.001(2)
C19 0.018(3) 0.016(3) 0.016(3) -0.002(2) 0.002(2) -0.003(2)
C20 0.019(3) 0.022(3) 0.022(3) -0.001(2) 0.000(2) 0.004(2)
C21 0.031(3) 0.016(3) 0.030(3) -0.004(2) 0.001(3) -0.003(3)
C22 0.027(3) 0.024(3) 0.026(3) -0.008(3) 0.000(3) -0.010(3)
C23 0.017(3) 0.028(3) 0.022(3) -0.005(2) -0.003(2) -0.001(2)
C24 0.021(3) 0.019(3) 0.021(3) -0.004(2) 0.002(2) 0.001(2)
C25 0.020(3) 0.018(3) 0.015(3) 0.001(2) 0.007(2) 0.000(2)
C26 0.026(3) 0.021(3) 0.025(3) 0.000(2) 0.005(2) -0.002(3)
C27 0.043(4) 0.019(3) 0.032(3) 0.000(3) 0.012(3) -0.005(3)
C28 0.053(5) 0.020(3) 0.030(3) 0.009(3) 0.012(3) 0.011(3)
C29 0.034(4) 0.032(4) 0.024(3) 0.006(3) 0.006(3) 0.014(3)
C30 0.023(3) 0.026(3) 0.020(3) 0.004(2) 0.005(2) 0.002(3)
C31 0.016(3) 0.014(3) 0.019(3) 0.004(2) 0.006(2) 0.001(2)
C32 0.018(3) 0.017(3) 0.023(3) -0.002(2) 0.002(2) -0.002(2)
C33 0.024(3) 0.021(3) 0.032(3) 0.002(2) 0.005(3) -0.004(3)
C34 0.025(3) 0.025(3) 0.028(3) 0.009(3) 0.002(3) -0.002(3)
C35 0.021(3) 0.030(3) 0.018(3) 0.004(2) -0.002(2) 0.000(3)
C36 0.015(3) 0.020(3) 0.021(3) -0.001(2) 0.004(2) 0.000(2)
C37 0.025(3) 0.026(3) 0.019(3) -0.001(2) -0.004(2) -0.002(3)
C38 0.045(4) 0.035(4) 0.044(4) 0.016(3) -0.005(3) -0.010(3)
C39 0.026(3) 0.023(3) 0.023(3) -0.002(2) 0.000(2) -0.006(3)
C40 0.021(3) 0.018(3) 0.014(3) -0.001(2) 0.003(2) -0.004(2)
C41 0.017(3) 0.017(3) 0.024(3) 0.000(2) 0.004(2) -0.004(2)
C42 0.018(3) 0.022(3) 0.027(3) -0.002(2) 0.003(2) -0.002(2)
C43 0.023(3) 0.026(3) 0.021(3) -0.006(2) 0.006(2) -0.009(3)
C44 0.027(3) 0.025(3) 0.017(3) 0.001(2) -0.002(2) -0.005(3)
C45 0.020(3) 0.020(3) 0.023(3) 0.000(2) 0.001(2) -0.002(2)
C46 0.032(3) 0.030(3) 0.016(3) 0.000(2) -0.005(2) 0.006(3)
C47 0.028(3) 0.037(4) 0.027(3) -0.011(3) 0.006(3) -0.008(3)
C48 0.017(3) 0.028(3) 0.027(3) 0.004(3) 0.002(2) 0.006(3)
C49_1 0.083(12) 0.049(8) 0.086(9) 0.009(8) 0.010(8) -0.006(10)
C50_1 0.072(9) 0.038(6) 0.083(7) 0.003(6) -0.002(6) -0.003(7)
C51_1 0.069(9) 0.034(6) 0.079(6) 0.000(6) -0.008(6) -0.004(7)
C52_1 0.068(9) 0.039(6) 0.088(7) -0.005(6) -0.014(6) 0.000(7)
C53_1 0.075(14) 0.052(11) 0.095(9) -0.012(10) -0.017(10) 0.011(10)

loop_
_atom_type_symbol
_atom_type_description
_atom_type_scat_dispersion_real
_atom_type_scat_dispersion_imag
_atom_type_scat_source
C C 0.0033 0.0016 'International Tables Vol C Tables 4.2.6.8 and 6.1.1.4'
H H 0.0000 0.0000 'International Tables Vol C Tables 4.2.6.8 and 6.1.1.4'
As As 0.0499 2.0058 'International Tables Vol C Tables 4.2.6.8 and 6.1.1.4'
N N 0.0061 0.0033 'International Tables Vol C Tables 4.2.6.8 and 6.1.1.4'
Sn Sn -0.6537 1.4246 'International Tables Vol C Tables 4.2.6.8 and 6.1.1.4'

loop_
_geom_angle_atom_site_label_1
_geom_angle_atom_site_label_2
_geom_angle_atom_site_label_3
_geom_angle
N2 Sn N1 97.82(16)
N1 As1 C1 109.77(19)
N1 As1 C10 97.0(2)
C10 As1 C1 99.9(2)
N2 As2 C31 96.9(2)
N2 As2 C40 109.7(2)
C31 As2 C40 101.4(2)
As1 N1 Sn 116.0(2)
C19 N1 Sn 119.2(3)
C19 N1 As1 116.3(3)
As2 N2 Sn 121.5(2)
C25 N2 Sn 118.4(3)
C25 N2 As2 116.5(3)
C2 C1 As1 129.7(4)
C6 C1 As1 111.7(4)
C6 C1 C2 118.4(5)
C1 C2 C9 123.4(5)
C3 C2 C1 119.1(5)
C3 C2 C9 117.5(4)
C4 C3 C2 122.4(5)
C3 C4 C8 121.7(5)
C5 C4 C3 118.0(5)
C5 C4 C8 120.3(5)
C4 C5 C6 121.5(5)
C1 C6 C7 122.5(4)
C5 C6 C1 120.5(5)
C5 C6 C7 117.0(5)
C11 C10 As1 116.2(4)
C15 C10 As1 124.9(4)
C15 C10 C11 118.7(5)
C10 C11 C18 122.8(5)
C12 C11 C10 119.3(5)
C12 C11 C18 117.9(4)
C13 C12 C11 122.7(5)
C12 C13 C17 122.0(5)
C14 C13 C12 117.3(5)
C14 C13 C17 120.7(5)
C13 C14 C15 122.8(5)
C10 C15 C16 123.3(5)
C14 C15 C10 119.2(5)
C14 C15 C16 117.5(5)
C20 C19 N1 124.0(5)
C20 C19 C24 117.8(5)
C24 C19 N1 118.2(5)
C21 C20 C19 120.5(5)
C22 C21 C20 121.1(5)
C21 C22 C23 119.1(5)
C24 C23 C22 120.1(5)
C23 C24 C19 121.4(5)
C26 C25 N2 124.4(5)
C30 C25 N2 118.2(5)
C30 C25 C26 117.4(5)
C27 C26 C25 120.7(6)
C28 C27 C26 120.6(6)
C29 C28 C27 119.2(6)
C28 C29 C30 120.3(6)
C29 C30 C25 121.7(6)
C32 C31 As2 125.5(4)
C32 C31 C36 119.8(5)
C36 C31 As2 114.5(4)
C31 C32 C33 118.6(5)
C31 C32 C39 124.1(5)
C33 C32 C39 117.4(5)
C34 C33 C32 122.1(5)
C33 C34 C38 120.8(6)
C35 C34 C33 118.0(5)
C35 C34 C38 121.2(5)
C34 C35 C36 122.6(5)
C31 C36 C37 122.7(5)
C35 C36 C31 119.0(5)
C35 C36 C37 118.3(5)
C41 C40 As2 114.8(4)
C45 C40 As2 125.3(4)
C45 C40 C41 118.9(5)
C40 C41 C48 122.6(5)
C42 C41 C40 119.8(5)
C42 C41 C48 117.6(5)
C43 C42 C41 121.7(5)
C42 C43 C47 121.2(5)
C44 C43 C42 117.9(5)
C44 C43 C47 121.0(5)
C43 C44 C45 122.9(5)
C40 C45 C46 122.8(5)
C44 C45 C40 118.8(5)
C44 C45 C46 118.4(5)
C51_1 C50_1 C49_1 114.3(16)
C50_1 C51_1 C52_1 119(2)
C51_1 C52_1 C53_1 113.8(19)

loop_
_geom_bond_atom_site_label_1
_geom_bond_atom_site_label_2
_geom_bond_distance
Sn N1 2.120(4)
Sn N2 2.115(4)
As1 N1 1.880(4)
As1 C1 1.996(5)
As1 C10 1.985(5)
As2 N2 1.880(4)
As2 C31 1.981(5)
As2 C40 1.995(5)
N1 C19 1.419(6)
N2 C25 1.416(7)
C1 C2 1.413(7)
C1 C6 1.407(7)
C2 C3 1.398(7)
C2 C9 1.514(7)
C3 C4 1.388(7)
C4 C5 1.380(7)
C4 C8 1.509(7)
C5 C6 1.397(7)
C6 C7 1.521(7)
C10 C11 1.417(7)
C10 C15 1.410(7)
C11 C12 1.391(7)
C11 C18 1.510(7)
C12 C13 1.389(7)
C13 C14 1.383(7)
C13 C17 1.502(7)
C14 C15 1.398(7)
C15 C16 1.505(7)
C19 C20 1.396(7)
C19 C24 1.400(7)
C20 C21 1.393(8)
C21 C22 1.377(8)
C22 C23 1.389(8)
C23 C24 1.387(7)
C25 C26 1.401(7)
C25 C30 1.397(8)
C26 C27 1.397(8)
C27 C28 1.388(9)
C28 C29 1.380(9)
C29 C30 1.389(8)
C31 C32 1.404(7)
C31 C36 1.409(7)
C32 C33 1.404(7)
C32 C39 1.514(7)
C33 C34 1.388(8)
C34 C35 1.376(8)
C34 C38 1.511(8)
C35 C36 1.388(7)
C36 C37 1.509(7)
C40 C41 1.414(7)
C40 C45 1.409(7)
C41 C42 1.392(7)
C41 C48 1.509(7)
C42 C43 1.391(8)
C43 C44 1.376(8)
C43 C47 1.512(7)
C44 C45 1.400(7)
C45 C46 1.498(8)
C49_1 C50_1 1.527(18)
C50_1 C51_1 1.41(2)
C51_1 C52_1 1.43(2)
C52_1 C53_1 1.57(2)
